data_4030750
loop_
_publ_author_name
'Peng, Lingling'
'Mo, Fanyang'
'Zhang, Qinghai'

_publ_section_title
;
 Cholate-based synthesis of size-tunable cage compounds.
;
_journal_issue 2
_journal_name_full 'The Journal of organic chemistry'
_journal_page_first 1221
_journal_page_last 1228
_journal_paper_doi 10.1021/jo5023734
_journal_volume 80
_journal_year 2015
_chemical_absolute_configuration ad
_chemical_formula_moiety 'C33 H51 N3 O6'
_chemical_formula_sum 'C33 H51 N3 O6'
_chemical_formula_weight 585.77
_chemical_name_systematic
; 
 ? 
;
_space_group_IT_number 19
_symmetry_cell_setting orthorhombic
_symmetry_space_group_name_Hall 'P 2ac 2ab'
_symmetry_space_group_name_H-M 'P 21 21 21'
_atom_sites_solution_hydrogens geom
_atom_sites_solution_primary direct
_atom_sites_solution_secondary difmap
_audit_creation_method SHELXL-97
_cell_angle_alpha 90.00
_cell_angle_beta 90.00
_cell_angle_gamma 90.00
_cell_formula_units_Z 4
_cell_length_a 8.3390(2)
_cell_length_b 17.6239(5)
_cell_length_c 20.3855(5)
_cell_measurement_reflns_used 9881
_cell_measurement_temperature 100(2)
_cell_measurement_theta_max 69.95
_cell_measurement_theta_min 5.01
_cell_volume 2995.97(13)
_computing_cell_refinement 'Bruker SAINT'
_computing_data_collection 'Bruker APEX2'
_computing_data_reduction 'Bruker SAINT'
_computing_molecular_graphics 'Bruker SHELXTL'
_computing_publication_material 'Bruker SHELXTL'
_computing_structure_refinement 'SHELXL-97 (Sheldrick, 2008)'
_computing_structure_solution 'SHELXS-97 (Sheldrick, 2008)'
_diffrn_ambient_temperature 100(2)
_diffrn_measured_fraction_theta_full 0.995
_diffrn_measured_fraction_theta_max 0.972
_diffrn_measurement_device_type 'Bruker SMART 6K CCD'
_diffrn_measurement_method '\f and \w scans'
_diffrn_radiation_monochromator 'Multilayer Mirror'
_diffrn_radiation_source 'Rotating Anode'
_diffrn_radiation_type CuK\a
_diffrn_radiation_wavelength 1.54178
_diffrn_reflns_av_R_equivalents 0.0359
_diffrn_reflns_av_sigmaI/netI 0.0314
_diffrn_reflns_limit_h_max 10
_diffrn_reflns_limit_h_min -10
_diffrn_reflns_limit_k_max 21
_diffrn_reflns_limit_k_min -21
_diffrn_reflns_limit_l_max 23
_diffrn_reflns_limit_l_min -24
_diffrn_reflns_number 23880
_diffrn_reflns_theta_full 67.50
_diffrn_reflns_theta_max 70.49
_diffrn_reflns_theta_min 3.31
_exptl_absorpt_coefficient_mu 0.713
_exptl_absorpt_correction_T_max 0.9451
_exptl_absorpt_correction_T_min 0.7782
_exptl_absorpt_correction_type multi-scan
_exptl_absorpt_process_details SADABS
_exptl_crystal_colour Colorless
_exptl_crystal_density_diffrn 1.299
_exptl_crystal_density_meas ?
_exptl_crystal_density_method 'not measured'
_exptl_crystal_description Rod
_exptl_crystal_F_000 1272
_exptl_crystal_size_max 0.37
_exptl_crystal_size_mid 0.15
_exptl_crystal_size_min 0.08
_refine_diff_density_max 0.249
_refine_diff_density_min -0.189
_refine_diff_density_rms 0.042
_refine_ls_abs_structure_details 'Flack H D (1983), Acta Cryst. A39, 876-881'
_refine_ls_abs_structure_Flack -0.06(12)
_refine_ls_extinction_coef 'not measured'
_refine_ls_extinction_method none
_refine_ls_goodness_of_fit_ref 1.050
_refine_ls_hydrogen_treatment constr
_refine_ls_matrix_type full
_refine_ls_number_parameters 383
_refine_ls_number_reflns 5452
_refine_ls_number_restraints 0
_refine_ls_restrained_S_all 1.050
_refine_ls_R_factor_all 0.0343
_refine_ls_R_factor_gt 0.0338
_refine_ls_shift/su_max 0.000
_refine_ls_shift/su_mean 0.000
_refine_ls_structure_factor_coef Fsqd
_refine_ls_weighting_details 'calc w=1/[\s^2^(Fo^2^)+(0.0604P)^2^+0.4287P] where P=(Fo^2^+2Fc^2^)/3'
_refine_ls_weighting_scheme calc
_refine_ls_wR_factor_gt 0.0883
_refine_ls_wR_factor_ref 0.0888
_reflns_number_gt 5356
_reflns_number_total 5452
_reflns_threshold_expression >2sigma(I)
_cod_data_source_file jo5023734_si_001.cif
_cod_data_source_block zhang02
_cod_depositor_comments
;
The following automatic conversions were performed:

'_chemical_absolute_configuration' value 'AD' changed to 'ad'
according to
/usr/data/users/saulius/crontab/automatic-downloads/current/ACS/lib/dictionaries/cif_core.dic
dictionary named 'cif_core.dic' version 2.4.2 from 2011-04-26.

'_symmetry_cell_setting' value 'Orthorhombic' changed to
'orthorhombic' according to
/usr/data/users/saulius/crontab/automatic-downloads/current/ACS/lib/dictionaries/cif_core.dic
dictionary named 'cif_core.dic' version 2.4.2 from 2011-04-26.

'_exptl_crystal_density_meas' value 'not measured' was changed to '?'
- the value is perceived as not measured.

Automatic conversion script
Id: cif_fix_values 3086 2015-02-26 13:12:21Z robertas 
;
_cod_original_sg_symbol_H-M P2(1)2(1)2(1)
_cod_database_code 4030750

loop_
_symmetry_equiv_pos_as_xyz
'x, y, z'
'x+1/2, -y+1/2, -z'
'-x, y+1/2, -z+1/2'
'-x+1/2, -y, z+1/2'

loop_
_atom_site_label
_atom_site_type_symbol
_atom_site_fract_x
_atom_site_fract_y
_atom_site_fract_z
_atom_site_U_iso_or_equiv
_atom_site_adp_type
_atom_site_occupancy
_atom_site_symmetry_multiplicity
_atom_site_calc_flag
_atom_site_refinement_flags
O1 O 0.66243(12) 0.28084(6) 0.78274(5) 0.0209(2) Uani 1 1 d .
O2 O 1.04670(11) 0.17960(5) 0.72061(5) 0.0208(2) Uani 1 1 d .
O3 O 0.61866(12) 0.05388(6) 0.59512(5) 0.0242(2) Uani 1 1 d .
O4 O 0.90645(12) 0.34391(6) 0.68103(6) 0.0262(2) Uani 1 1 d .
O5 O 1.00235(13) 0.16156(6) 0.52772(5) 0.0281(2) Uani 1 1 d .
O6 O 0.48894(12) 0.21918(6) 0.58540(5) 0.0267(2) Uani 1 1 d .
N1 N 0.69482(14) 0.27938(7) 0.63664(6) 0.0210(2) Uani 1 1 d .
N2 N 0.95946(14) 0.24944(7) 0.60738(6) 0.0221(3) Uani 1 1 d .
N3 N 0.74429(14) 0.19263(7) 0.55175(6) 0.0224(3) Uani 1 1 d .
C1 C 0.8114(3) 0.49961(12) 1.07148(9) 0.0460(5) Uani 1 1 d .
H1A H 0.7782 0.4477 1.0822 0.069 Uiso 1 1 calc R
H1B H 0.7730 0.5343 1.1056 0.069 Uiso 1 1 calc R
H1C H 0.9286 0.5021 1.0691 0.069 Uiso 1 1 calc R
C2 C 0.74083(19) 0.52227(9) 1.00625(8) 0.0297(3) Uani 1 1 d .
H2A H 0.7666 0.5762 0.9978 0.036 Uiso 1 1 calc R
H2B H 0.6227 0.5176 1.0086 0.036 Uiso 1 1 calc R
C3 C 0.8018(2) 0.47454(8) 0.94862(7) 0.0279(3) Uani 1 1 d .
H3A H 0.9204 0.4769 0.9483 0.033 Uiso 1 1 calc R
H3B H 0.7635 0.4981 0.9074 0.033 Uiso 1 1 calc R
C4 C 0.75146(19) 0.39057(8) 0.94836(7) 0.0247(3) Uani 1 1 d .
H4 H 0.7835 0.3676 0.9913 0.030 Uiso 1 1 calc R
C5 C 0.83849(17) 0.34722(8) 0.89313(7) 0.0205(3) Uani 1 1 d .
H5 H 0.8144 0.3738 0.8509 0.025 Uiso 1 1 calc R
C6 C 1.02426(18) 0.34670(9) 0.90195(8) 0.0262(3) Uani 1 1 d .
H6A H 1.0731 0.3891 0.8771 0.031 Uiso 1 1 calc R
H6B H 1.0523 0.3527 0.9489 0.031 Uiso 1 1 calc R
C7 C 1.08740(18) 0.26958(9) 0.87580(8) 0.0257(3) Uani 1 1 d .
H7A H 1.1777 0.2771 0.8450 0.031 Uiso 1 1 calc R
H7B H 1.1231 0.2365 0.9122 0.031 Uiso 1 1 calc R
C8 C 0.94206(17) 0.23592(8) 0.84087(7) 0.0204(3) Uani 1 1 d .
H8 H 0.9322 0.2628 0.7979 0.024 Uiso 1 1 calc R
C9 C 0.79860(17) 0.26158(8) 0.88351(7) 0.0201(3) Uani 1 1 d .
C10 C 0.64540(17) 0.24258(8) 0.84477(7) 0.0198(3) Uani 1 1 d .
H10 H 0.5491 0.2623 0.8685 0.024 Uiso 1 1 calc R
C11 C 0.63266(16) 0.15604(8) 0.83652(7) 0.0200(3) Uani 1 1 d .
H11A H 0.6249 0.1320 0.8803 0.024 Uiso 1 1 calc R
H11B H 0.5336 0.1438 0.8119 0.024 Uiso 1 1 calc R
C12 C 0.77759(16) 0.12339(8) 0.79995(7) 0.0187(3) Uani 1 1 d .
H12 H 0.7695 0.1435 0.7542 0.022 Uiso 1 1 calc R
C13 C 0.94343(17) 0.15063(7) 0.82587(7) 0.0203(3) Uani 1 1 d .
H13 H 0.9672 0.1228 0.8675 0.024 Uiso 1 1 calc R
C14 C 1.07307(17) 0.13002(8) 0.77547(7) 0.0214(3) Uani 1 1 d .
H14 H 1.1804 0.1418 0.7948 0.026 Uiso 1 1 calc R
C15 C 1.06866(17) 0.04520(8) 0.75724(7) 0.0225(3) Uani 1 1 d .
H15A H 1.1410 0.0368 0.7194 0.027 Uiso 1 1 calc R
H15B H 1.1111 0.0155 0.7946 0.027 Uiso 1 1 calc R
C16 C 0.90126(16) 0.01472(8) 0.73965(7) 0.0204(3) Uani 1 1 d .
H16 H 0.9090 -0.0419 0.7380 0.024 Uiso 1 1 calc R
C17 C 0.77597(17) 0.03504(8) 0.79288(7) 0.0208(3) Uani 1 1 d .
C18 C 0.61217(17) 0.00376(8) 0.77094(7) 0.0225(3) Uani 1 1 d .
H18A H 0.6180 -0.0523 0.7698 0.027 Uiso 1 1 calc R
H18B H 0.5306 0.0180 0.8040 0.027 Uiso 1 1 calc R
C19 C 0.55737(17) 0.03201(8) 0.70421(7) 0.0221(3) Uani 1 1 d .
H19A H 0.5390 0.0875 0.7063 0.026 Uiso 1 1 calc R
H19B H 0.4545 0.0074 0.6926 0.026 Uiso 1 1 calc R
C20 C 0.68108(17) 0.01490(8) 0.65143(7) 0.0215(3) Uani 1 1 d .
H20 H 0.6835 -0.0409 0.6427 0.026 Uiso 1 1 calc R
C21 C 0.84853(17) 0.04198(8) 0.67089(7) 0.0206(3) Uani 1 1 d .
H21A H 0.8507 0.0981 0.6699 0.025 Uiso 1 1 calc R
H21B H 0.9267 0.0235 0.6380 0.025 Uiso 1 1 calc R
C22 C 0.5692(2) 0.38520(9) 0.94223(9) 0.0338(4) Uani 1 1 d .
H22A H 0.5189 0.4180 0.9751 0.051 Uiso 1 1 calc R
H22B H 0.5353 0.3326 0.9494 0.051 Uiso 1 1 calc R
H22C H 0.5365 0.4015 0.8983 0.051 Uiso 1 1 calc R
C23 C 0.79534(19) 0.22201(8) 0.95102(7) 0.0243(3) Uani 1 1 d .
H23A H 0.6898 0.2291 0.9713 0.036 Uiso 1 1 calc R
H23B H 0.8781 0.2441 0.9793 0.036 Uiso 1 1 calc R
H23C H 0.8161 0.1677 0.9453 0.036 Uiso 1 1 calc R
C24 C 0.81519(19) -0.00499(8) 0.85823(7) 0.0258(3) Uani 1 1 d .
H24A H 0.7367 0.0101 0.8916 0.039 Uiso 1 1 calc R
H24B H 0.9230 0.0096 0.8726 0.039 Uiso 1 1 calc R
H24C H 0.8108 -0.0601 0.8520 0.039 Uiso 1 1 calc R
C25 C 0.53135(16) 0.27847(8) 0.73957(7) 0.0215(3) Uani 1 1 d .
H25A H 0.4363 0.3023 0.7601 0.026 Uiso 1 1 calc R
H25B H 0.5046 0.2252 0.7286 0.026 Uiso 1 1 calc R
C26 C 0.57899(16) 0.32175(8) 0.67774(7) 0.0220(3) Uani 1 1 d .
H26A H 0.4816 0.3324 0.6516 0.026 Uiso 1 1 calc R
H26B H 0.6270 0.3710 0.6905 0.026 Uiso 1 1 calc R
C27 C 1.16017(16) 0.17620(8) 0.66906(7) 0.0222(3) Uani 1 1 d .
H27A H 1.1458 0.1291 0.6432 0.027 Uiso 1 1 calc R
H27B H 1.2706 0.1770 0.6868 0.027 Uiso 1 1 calc R
C28 C 1.13037(17) 0.24568(9) 0.62625(8) 0.0245(3) Uani 1 1 d .
H28A H 1.1603 0.2922 0.6506 0.029 Uiso 1 1 calc R
H28B H 1.1978 0.2428 0.5864 0.029 Uiso 1 1 calc R
C29 C 0.71065(18) 0.05453(9) 0.53678(7) 0.0245(3) Uani 1 1 d .
H29A H 0.6730 0.0145 0.5064 0.029 Uiso 1 1 calc R
H29B H 0.8252 0.0454 0.5468 0.029 Uiso 1 1 calc R
C30 C 0.68850(18) 0.13258(9) 0.50626(7) 0.0251(3) Uani 1 1 d .
H30A H 0.7499 0.1355 0.4648 0.030 Uiso 1 1 calc R
H30B H 0.5738 0.1406 0.4959 0.030 Uiso 1 1 calc R
C31 C 0.85740(17) 0.29486(8) 0.64477(7) 0.0219(3) Uani 1 1 d .
C32 C 0.90907(17) 0.19877(8) 0.55986(7) 0.0227(3) Uani 1 1 d .
C33 C 0.63154(18) 0.22906(8) 0.59086(7) 0.0221(3) Uani 1 1 d .

loop_
_atom_site_aniso_label
_atom_site_aniso_U_11
_atom_site_aniso_U_22
_atom_site_aniso_U_33
_atom_site_aniso_U_23
_atom_site_aniso_U_13
_atom_site_aniso_U_12
O1 0.0191(5) 0.0225(5) 0.0212(5) 0.0032(4) -0.0018(4) -0.0019(4)
O2 0.0160(4) 0.0236(5) 0.0229(5) 0.0030(4) 0.0020(4) 0.0020(4)
O3 0.0221(5) 0.0304(5) 0.0199(5) 0.0015(4) 0.0002(4) 0.0024(4)
O4 0.0220(5) 0.0228(5) 0.0339(6) -0.0005(4) 0.0000(4) -0.0017(4)
O5 0.0243(5) 0.0329(5) 0.0271(5) 0.0011(4) 0.0062(4) 0.0042(4)
O6 0.0186(5) 0.0331(5) 0.0285(5) 0.0006(4) -0.0023(4) 0.0015(4)
N1 0.0176(5) 0.0233(6) 0.0220(6) 0.0033(5) 0.0004(5) 0.0024(5)
N2 0.0173(6) 0.0238(6) 0.0253(6) 0.0051(5) 0.0034(5) -0.0003(5)
N3 0.0212(6) 0.0257(6) 0.0202(6) 0.0027(5) 0.0003(5) 0.0012(5)
C1 0.0598(12) 0.0481(11) 0.0302(9) -0.0128(8) -0.0029(9) 0.0030(9)
C2 0.0300(8) 0.0257(8) 0.0333(8) -0.0062(6) 0.0019(7) -0.0035(6)
C3 0.0336(8) 0.0251(7) 0.0249(7) -0.0006(6) 0.0029(6) -0.0045(6)
C4 0.0294(7) 0.0219(7) 0.0228(7) 0.0001(6) 0.0028(6) -0.0010(6)
C5 0.0218(7) 0.0214(7) 0.0183(6) 0.0018(5) -0.0011(5) -0.0019(5)
C6 0.0243(7) 0.0257(7) 0.0286(7) -0.0028(6) -0.0042(6) -0.0022(6)
C7 0.0223(7) 0.0281(7) 0.0266(7) -0.0018(6) -0.0048(6) 0.0003(6)
C8 0.0194(6) 0.0217(7) 0.0200(6) 0.0011(5) -0.0010(5) 0.0001(5)
C9 0.0217(7) 0.0192(7) 0.0193(6) 0.0013(5) -0.0008(6) 0.0007(5)
C10 0.0197(6) 0.0206(7) 0.0192(6) 0.0004(5) 0.0029(5) -0.0004(5)
C11 0.0199(6) 0.0201(7) 0.0200(6) 0.0010(5) 0.0007(5) -0.0026(5)
C12 0.0196(6) 0.0187(6) 0.0178(6) 0.0019(5) 0.0006(5) -0.0009(5)
C13 0.0195(6) 0.0218(6) 0.0195(6) 0.0008(5) -0.0024(5) 0.0015(5)
C14 0.0171(6) 0.0251(7) 0.0220(7) 0.0017(6) -0.0037(6) 0.0010(6)
C15 0.0224(7) 0.0233(7) 0.0218(7) 0.0029(6) -0.0009(5) 0.0043(6)
C16 0.0230(7) 0.0180(6) 0.0203(7) 0.0016(5) 0.0005(5) 0.0001(5)
C17 0.0243(7) 0.0184(6) 0.0195(6) 0.0028(5) 0.0011(6) -0.0001(5)
C18 0.0256(7) 0.0197(6) 0.0221(7) 0.0006(5) 0.0059(6) -0.0035(5)
C19 0.0195(6) 0.0236(6) 0.0231(7) -0.0014(5) 0.0003(6) -0.0037(6)
C20 0.0238(7) 0.0211(6) 0.0196(6) 0.0001(5) -0.0011(5) 0.0002(6)
C21 0.0214(7) 0.0221(6) 0.0182(6) 0.0013(5) 0.0020(5) 0.0010(5)
C22 0.0304(8) 0.0226(7) 0.0484(10) -0.0046(7) 0.0134(8) -0.0023(6)
C23 0.0317(7) 0.0219(6) 0.0193(7) 0.0015(6) 0.0005(6) 0.0005(6)
C24 0.0331(7) 0.0223(7) 0.0219(7) 0.0047(6) 0.0023(6) 0.0002(6)
C25 0.0145(6) 0.0260(7) 0.0239(7) 0.0002(6) 0.0001(5) 0.0020(5)
C26 0.0170(6) 0.0242(6) 0.0247(7) 0.0016(6) -0.0001(6) 0.0046(5)
C27 0.0149(6) 0.0258(7) 0.0259(7) 0.0014(6) 0.0020(5) 0.0000(5)
C28 0.0153(6) 0.0276(7) 0.0306(8) 0.0040(6) 0.0039(6) -0.0025(5)
C29 0.0242(7) 0.0301(7) 0.0192(7) -0.0014(6) 0.0001(6) 0.0017(6)
C30 0.0246(7) 0.0309(8) 0.0197(7) 0.0006(6) -0.0023(6) 0.0017(6)
C31 0.0197(6) 0.0214(7) 0.0245(7) 0.0073(6) 0.0028(6) 0.0012(5)
C32 0.0215(7) 0.0250(7) 0.0217(7) 0.0080(6) 0.0031(6) 0.0020(6)
C33 0.0209(7) 0.0250(7) 0.0203(7) 0.0069(5) -0.0010(5) 0.0026(6)

loop_
_atom_type_symbol
_atom_type_description
_atom_type_scat_dispersion_real
_atom_type_scat_dispersion_imag
_atom_type_scat_source
C C 0.0181 0.0091 'International Tables Vol C Tables 4.2.6.8 and 6.1.1.4'
H H 0.0000 0.0000 'International Tables Vol C Tables 4.2.6.8 and 6.1.1.4'
N N 0.0311 0.0180 'International Tables Vol C Tables 4.2.6.8 and 6.1.1.4'
O O 0.0492 0.0322 'International Tables Vol C Tables 4.2.6.8 and 6.1.1.4'

loop_
_geom_angle_atom_site_label_1
_geom_angle_atom_site_label_2
_geom_angle_atom_site_label_3
_geom_angle
C25 O1 C10 117.37(10)
C27 O2 C14 116.74(10)
C29 O3 C20 118.63(11)
C33 N1 C31 125.02(13)
C33 N1 C26 116.97(12)
C31 N1 C26 117.96(12)
C32 N2 C31 124.61(12)
C32 N2 C28 116.51(12)
C31 N2 C28 118.16(12)
C32 N3 C33 124.42(13)
C32 N3 C30 116.16(12)
C33 N3 C30 118.46(12)
C2 C1 H1A 109.5
C2 C1 H1B 109.5
H1A C1 H1B 109.5
C2 C1 H1C 109.5
H1A C1 H1C 109.5
H1B C1 H1C 109.5
C1 C2 C3 113.68(14)
C1 C2 H2A 108.8
C3 C2 H2A 108.8
C1 C2 H2B 108.8
C3 C2 H2B 108.8
H2A C2 H2B 107.7
C2 C3 C4 116.15(13)
C2 C3 H3A 108.3
C4 C3 H3A 108.3
C2 C3 H3B 108.3
C4 C3 H3B 108.3
H3A C3 H3B 107.4
C22 C4 C3 109.33(13)
C22 C4 C5 112.19(13)
C3 C4 C5 110.54(12)
C22 C4 H4 108.2
C3 C4 H4 108.2
C5 C4 H4 108.2
C4 C5 C9 118.13(11)
C4 C5 C6 112.72(12)
C9 C5 C6 102.76(11)
C4 C5 H5 107.6
C9 C5 H5 107.6
C6 C5 H5 107.6
C7 C6 C5 107.61(12)
C7 C6 H6A 110.2
C5 C6 H6A 110.2
C7 C6 H6B 110.2
C5 C6 H6B 110.2
H6A C6 H6B 108.5
C8 C7 C6 103.37(12)
C8 C7 H7A 111.1
C6 C7 H7A 111.1
C8 C7 H7B 111.1
C6 C7 H7B 111.1
H7A C7 H7B 109.1
C7 C8 C13 117.91(12)
C7 C8 C9 103.79(11)
C13 C8 C9 113.85(11)
C7 C8 H8 106.9
C13 C8 H8 106.9
C9 C8 H8 106.9
C10 C9 C23 110.16(11)
C10 C9 C8 106.87(11)
C23 C9 C8 112.51(11)
C10 C9 C5 116.91(11)
C23 C9 C5 109.22(11)
C8 C9 C5 100.89(11)
O1 C10 C11 112.02(11)
O1 C10 C9 105.48(11)
C11 C10 C9 109.22(11)
O1 C10 H10 110.0
C11 C10 H10 110.0
C9 C10 H10 110.0
C12 C11 C10 111.79(11)
C12 C11 H11A 109.3
C10 C11 H11A 109.3
C12 C11 H11B 109.3
C10 C11 H11B 109.3
H11A C11 H11B 107.9
C11 C12 C13 114.83(11)
C11 C12 C17 114.33(11)
C13 C12 C17 110.25(11)
C11 C12 H12 105.5
C13 C12 H12 105.5
C17 C12 H12 105.5
C8 C13 C14 111.75(12)
C8 C13 C12 111.31(11)
C14 C13 C12 109.00(11)
C8 C13 H13 108.2
C14 C13 H13 108.2
C12 C13 H13 108.2
O2 C14 C13 105.63(11)
O2 C14 C15 113.51(11)
C13 C14 C15 111.98(12)
O2 C14 H14 108.5
C13 C14 H14 108.5
C15 C14 H14 108.5
C16 C15 C14 114.62(11)
C16 C15 H15A 108.6
C14 C15 H15A 108.6
C16 C15 H15B 108.6
C14 C15 H15B 108.6
H15A C15 H15B 107.6
C15 C16 C21 111.17(11)
C15 C16 C17 111.61(11)
C21 C16 C17 111.82(11)
C15 C16 H16 107.3
C21 C16 H16 107.3
C17 C16 H16 107.3
C18 C17 C24 105.98(11)
C18 C17 C16 108.20(11)
C24 C17 C16 110.88(12)
C18 C17 C12 113.02(11)
C24 C17 C12 111.96(11)
C16 C17 C12 106.80(11)
C19 C18 C17 114.19(12)
C19 C18 H18A 108.7
C17 C18 H18A 108.7
C19 C18 H18B 108.7
C17 C18 H18B 108.7
H18A C18 H18B 107.6
C18 C19 C20 111.38(12)
C18 C19 H19A 109.4
C20 C19 H19A 109.4
C18 C19 H19B 109.4
C20 C19 H19B 109.4
H19A C19 H19B 108.0
O3 C20 C19 102.99(11)
O3 C20 C21 112.92(11)
C19 C20 C21 111.98(11)
O3 C20 H20 109.6
C19 C20 H20 109.6
C21 C20 H20 109.6
C20 C21 C16 113.47(11)
C20 C21 H21A 108.9
C16 C21 H21A 108.9
C20 C21 H21B 108.9
C16 C21 H21B 108.9
H21A C21 H21B 107.7
C4 C22 H22A 109.5
C4 C22 H22B 109.5
H22A C22 H22B 109.5
C4 C22 H22C 109.5
H22A C22 H22C 109.5
H22B C22 H22C 109.5
C9 C23 H23A 109.5
C9 C23 H23B 109.5
H23A C23 H23B 109.5
C9 C23 H23C 109.5
H23A C23 H23C 109.5
H23B C23 H23C 109.5
C17 C24 H24A 109.5
C17 C24 H24B 109.5
H24A C24 H24B 109.5
C17 C24 H24C 109.5
H24A C24 H24C 109.5
H24B C24 H24C 109.5
O1 C25 C26 107.47(11)
O1 C25 H25A 110.2
C26 C25 H25A 110.2
O1 C25 H25B 110.2
C26 C25 H25B 110.2
H25A C25 H25B 108.5
N1 C26 C25 112.65(11)
N1 C26 H26A 109.1
C25 C26 H26A 109.1
N1 C26 H26B 109.1
C25 C26 H26B 109.1
H26A C26 H26B 107.8
O2 C27 C28 106.39(11)
O2 C27 H27A 110.5
C28 C27 H27A 110.5
O2 C27 H27B 110.5
C28 C27 H27B 110.5
H27A C27 H27B 108.6
N2 C28 C27 110.02(11)
N2 C28 H28A 109.7
C27 C28 H28A 109.7
N2 C28 H28B 109.7
C27 C28 H28B 109.7
H28A C28 H28B 108.2
O3 C29 C30 106.57(12)
O3 C29 H29A 110.4
C30 C29 H29A 110.4
O3 C29 H29B 110.4
C30 C29 H29B 110.4
H29A C29 H29B 108.6
N3 C30 C29 110.59(11)
N3 C30 H30A 109.5
C29 C30 H30A 109.5
N3 C30 H30B 109.5
C29 C30 H30B 109.5
H30A C30 H30B 108.1
O4 C31 N1 122.84(13)
O4 C31 N2 122.55(13)
N1 C31 N2 114.61(13)
O5 C32 N2 122.27(14)
O5 C32 N3 121.98(14)
N2 C32 N3 115.75(13)
O6 C33 N3 123.15(14)
O6 C33 N1 121.84(14)
N3 C33 N1 115.01(13)

loop_
_geom_bond_atom_site_label_1
_geom_bond_atom_site_label_2
_geom_bond_distance
O1 C25 1.4040(17)
O1 C10 1.4400(16)
O2 C27 1.4154(17)
O2 C14 1.4362(17)
O3 C29 1.4152(18)
O3 C20 1.4355(17)
O4 C31 1.2086(19)
O5 C32 1.2101(19)
O6 C33 1.2070(18)
N1 C33 1.391(2)
N1 C31 1.3929(19)
N1 C26 1.4806(18)
N2 C32 1.383(2)
N2 C31 1.3950(19)
N2 C28 1.4777(18)
N3 C32 1.3883(19)
N3 C33 1.390(2)
N3 C30 1.482(2)
C1 C2 1.508(3)
C1 H1A 0.9800
C1 H1B 0.9800
C1 H1C 0.9800
C2 C3 1.532(2)
C2 H2A 0.9900
C2 H2B 0.9900
C3 C4 1.538(2)
C3 H3A 0.9900
C3 H3B 0.9900
C4 C22 1.528(2)
C4 C5 1.542(2)
C4 H4 1.0000
C5 C9 1.5579(18)
C5 C6 1.560(2)
C5 H5 1.0000
C6 C7 1.552(2)
C6 H6A 0.9900
C6 H6B 0.9900
C7 C8 1.526(2)
C7 H7A 0.9900
C7 H7B 0.9900
C8 C13 1.5340(18)
C8 C9 1.5464(19)
C8 H8 1.0000
C9 C10 1.5387(19)
C9 C23 1.5431(18)
C10 C11 1.5383(19)
C10 H10 1.0000
C11 C12 1.5322(19)
C11 H11A 0.9900
C11 H11B 0.9900
C12 C13 1.5564(19)
C12 C17 1.5638(18)
C12 H12 1.0000
C13 C14 1.535(2)
C13 H13 1.0000
C14 C15 1.541(2)
C14 H14 1.0000
C15 C16 1.5381(19)
C15 H15A 0.9900
C15 H15B 0.9900
C16 C21 1.5456(19)
C16 C17 1.5483(19)
C16 H16 1.0000
C17 C18 1.539(2)
C17 C24 1.5426(19)
C18 C19 1.519(2)
C18 H18A 0.9900
C18 H18B 0.9900
C19 C20 1.5209(19)
C19 H19A 0.9900
C19 H19B 0.9900
C20 C21 1.5281(19)
C20 H20 1.0000
C21 H21A 0.9900
C21 H21B 0.9900
C22 H22A 0.9800
C22 H22B 0.9800
C22 H22C 0.9800
C23 H23A 0.9800
C23 H23B 0.9800
C23 H23C 0.9800
C24 H24A 0.9800
C24 H24B 0.9800
C24 H24C 0.9800
C25 C26 1.526(2)
C25 H25A 0.9900
C25 H25B 0.9900
C26 H26A 0.9900
C26 H26B 0.9900
C27 C28 1.524(2)
C27 H27A 0.9900
C27 H27B 0.9900
C28 H28A 0.9900
C28 H28B 0.9900
C29 C30 1.521(2)
C29 H29A 0.9900
C29 H29B 0.9900
C30 H30A 0.9900
C30 H30B 0.9900
